data_4500265
loop_
_publ_author_name
'Li, Baiyan'
'Yang, Fen'
'Li, Guanghua'
'Liu, Dan'
'Zhou, Qi'
'Shi, Zhan'
'Feng, Shouhua'

_publ_section_title
;
 Construction of Coordination Polymers Based on Bent
 4-Amino-3,5-bis(3-carboxyphenyl)-1,2,4-triazole Ligand: Diverse
 Structural Topology and Photoluminescent and Magnetic Properties
;
_journal_issue 5
_journal_name_full 'Crystal Growth &amp; Design'
_journal_page_first 1475
_journal_paper_doi 10.1021/cg101335a
_journal_volume 11
_journal_year 2011
_chemical_formula_moiety 'C16 H22.50 Cd N4 O10.25'
_chemical_formula_sum 'C16 H22.5 Cd N4 O10.25'
_chemical_formula_weight 547.28
_chemical_melting_point ?
_chemical_name_systematic
; 
 ? 
;
_space_group_IT_number 14
_symmetry_cell_setting monoclinic
_symmetry_space_group_name_Hall '-P 2yn'
_symmetry_space_group_name_H-M 'P 1 21/n 1'
_atom_sites_solution_hydrogens geom
_atom_sites_solution_primary direct
_atom_sites_solution_secondary difmap
_audit_creation_method SHELXL-97
_cell_angle_alpha 90.00
_cell_angle_beta 102.26(3)
_cell_angle_gamma 90.00
_cell_formula_units_Z 4
_cell_length_a 8.6342(17)
_cell_length_b 22.139(4)
_cell_length_c 12.024(2)
_cell_measurement_reflns_used 5126
_cell_measurement_temperature 293(2)
_cell_measurement_theta_max 27.48
_cell_measurement_theta_min 3.04
_cell_volume 2246.0(8)
_computing_cell_refinement 'Bruker SMART'
_computing_data_collection 'Bruker SMART'
_computing_data_reduction 'Bruker SAINT'
_computing_molecular_graphics SHELXP-97
_computing_publication_material SHELXTL
_computing_structure_refinement 'SHELXL-97 (Sheldrick, 1997)'
_computing_structure_solution 'SHELXS-97 (Sheldrick, 1990)'
_diffrn_ambient_temperature 293(2)
_diffrn_detector_area_resol_mean 9.00cm
_diffrn_measured_fraction_theta_full 0.995
_diffrn_measured_fraction_theta_max 0.995
_diffrn_measurement_device_type 'CCD area detector'
_diffrn_measurement_method 'phi and omega scans'
_diffrn_radiation_monochromator graphite
_diffrn_radiation_source 'fine-focus sealed tube'
_diffrn_radiation_type MoK\a
_diffrn_radiation_wavelength 0.71073
_diffrn_reflns_av_R_equivalents 0.0641
_diffrn_reflns_av_sigmaI/netI 0.0534
_diffrn_reflns_limit_h_max 10
_diffrn_reflns_limit_h_min -11
_diffrn_reflns_limit_k_max 27
_diffrn_reflns_limit_k_min -28
_diffrn_reflns_limit_l_max 15
_diffrn_reflns_limit_l_min -15
_diffrn_reflns_number 21690
_diffrn_reflns_theta_full 27.48
_diffrn_reflns_theta_max 27.48
_diffrn_reflns_theta_min 3.04
_diffrn_standards_decay_% none
_diffrn_standards_interval_count none
_diffrn_standards_interval_time none
_diffrn_standards_number none
_exptl_absorpt_coefficient_mu 1.031
_exptl_absorpt_correction_type none
_exptl_crystal_colour colourless
_exptl_crystal_density_diffrn 1.618
_exptl_crystal_density_meas ?
_exptl_crystal_density_method 'not measured'
_exptl_crystal_description block
_exptl_crystal_F_000 1106
_exptl_crystal_size_max 0.22
_exptl_crystal_size_mid 0.20
_exptl_crystal_size_min 0.18
_refine_diff_density_max 1.248
_refine_diff_density_min -0.843
_refine_diff_density_rms 0.142
_refine_ls_extinction_method none
_refine_ls_goodness_of_fit_ref 1.043
_refine_ls_hydrogen_treatment mixed
_refine_ls_matrix_type full
_refine_ls_number_parameters 325
_refine_ls_number_reflns 5126
_refine_ls_number_restraints 54
_refine_ls_restrained_S_all 1.043
_refine_ls_R_factor_all 0.0884
_refine_ls_R_factor_gt 0.0627
_refine_ls_shift/su_max 0.015
_refine_ls_shift/su_mean 0.000
_refine_ls_structure_factor_coef Fsqd
_refine_ls_weighting_details 'calc w=1/[\s^2^(Fo^2^)+(0.1252P)^2^+1.1939P] where P=(Fo^2^+2Fc^2^)/3'
_refine_ls_weighting_scheme calc
_refine_ls_wR_factor_gt 0.1820
_refine_ls_wR_factor_ref 0.2012
_reflns_number_gt 3625
_reflns_number_total 5126
_reflns_threshold_expression >2sigma(I)
_cod_data_source_file cg101335a_si_002.cif
_cod_data_source_block compound-8
_cod_depositor_comments
;
The following automatic conversions were performed:

'_chemical_melting_point' value 'not measured' was changed to '?' -
the value is undefined or not given.

Automatic conversion script
Id: cif_fix_values 1715 2011-07-08 13:25:40Z adriana 

The following automatic conversions were performed:

'_exptl_crystal_density_meas' value 'none' was changed to '?' - the
value is perceived as not measured.

Automatic conversion script
Id: cif_fix_values 3008 2015-01-20 13:52:24Z robertas 
;
_cod_original_cell_volume 2246.1(8)
_cod_original_sg_symbol_H-M P2(1)/n
_cod_original_formula_sum 'C16 H22.50 Cd N4 O10.25'
_cod_database_code 4500265

loop_
_symmetry_equiv_pos_as_xyz
'x, y, z'
'-x+1/2, y+1/2, -z+1/2'
'-x, -y, -z'
'x-1/2, -y-1/2, z-1/2'

loop_
_atom_site_label
_atom_site_type_symbol
_atom_site_fract_x
_atom_site_fract_y
_atom_site_fract_z
_atom_site_U_iso_or_equiv
_atom_site_adp_type
_atom_site_occupancy
_atom_site_symmetry_multiplicity
_atom_site_calc_flag
_atom_site_refinement_flags
Cd1 Cd 0.18486(5) 0.035309(17) 0.69601(4) 0.04823(19) Uani 1 1 d D
O1 O -0.0184(5) 0.08797(17) 0.5697(3) 0.0531(10) Uani 1 1 d .
O2 O 0.2208(5) 0.12546(19) 0.5895(4) 0.0573(10) Uani 1 1 d .
O3 O -1.1910(5) 0.0494(2) 0.1880(5) 0.0678(13) Uani 1 1 d .
O4 O -0.9572(6) 0.0351(2) 0.2984(5) 0.0698(13) Uani 1 1 d .
O5 O 0.1332(7) 0.0942(2) 0.8392(4) 0.0767(14) Uani 1 1 d D
O6 O 0.4588(8) 0.0434(3) 0.7644(6) 0.0949(18) Uani 1 1 d DU
O7 O 0.2594(6) -0.0282(2) 0.5671(5) 0.0687(13) Uani 1 1 d D
O1W O 0.3615(8) 0.0186(3) 0.3876(6) 0.0931(17) Uani 1 1 d DU
O2W O -0.7912(8) 0.3825(4) 0.1878(6) 0.0994(19) Uani 1 1 d DU
O3W O 0.4791(7) 0.1284(3) 0.4878(5) 0.0888(16) Uani 1 1 d DU
O4W O 0.367(2) 0.0584(10) 1.0332(18) 0.077(5) Uani 0.25 1 d PU
N1 N -0.4456(5) 0.28530(19) 0.2670(4) 0.0481(11) Uani 1 1 d .
N2 N -0.6041(6) 0.2753(2) 0.2210(4) 0.0509(11) Uani 1 1 d .
N3 N -0.4839(5) 0.18812(19) 0.2479(4) 0.0431(10) Uani 1 1 d .
N4 N -0.4609(6) 0.1251(2) 0.2420(5) 0.0581(13) Uani 1 1 d .
H4C H -0.5391 0.1021 0.2125 0.080 Uiso 1 1 calc .
H4D H -0.3688 0.1098 0.2678 0.080 Uiso 1 1 calc .
C1 C -0.3746(6) 0.2331(2) 0.2848(4) 0.0433(11) Uani 1 1 d .
C2 C -0.6245(6) 0.2165(2) 0.2095(5) 0.0457(12) Uani 1 1 d .
C3 C -0.2058(6) 0.2262(2) 0.3360(5) 0.0434(11) Uani 1 1 d .
C4 C -0.1478(6) 0.1791(2) 0.4103(4) 0.0431(11) Uani 1 1 d .
H4E H -0.2155 0.1484 0.4228 0.080 Uiso 1 1 calc .
C5 C 0.0105(6) 0.1779(2) 0.4656(5) 0.0435(11) Uani 1 1 d .
C6 C 0.1106(7) 0.2231(3) 0.4466(6) 0.0618(16) Uani 1 1 d .
H6 H 0.2165 0.2226 0.4842 0.080 Uiso 1 1 calc .
C7 C 0.0544(8) 0.2695(3) 0.3716(7) 0.0678(18) Uani 1 1 d .
H7 H 0.1230 0.2999 0.3590 0.080 Uiso 1 1 calc .
C8 C -0.1014(8) 0.2711(3) 0.3159(5) 0.0557(14) Uani 1 1 d .
H8 H -0.1376 0.3020 0.2647 0.080 Uiso 1 1 calc .
C9 C 0.0736(7) 0.1270(2) 0.5455(5) 0.0469(12) Uani 1 1 d .
C10 C -0.7780(6) 0.1883(2) 0.1617(5) 0.0446(11) Uani 1 1 d .
C11 C -0.8341(6) 0.1386(3) 0.2106(5) 0.0485(13) Uani 1 1 d .
H11 H -0.7702 0.1199 0.2732 0.080 Uiso 1 1 calc .
C12 C -0.9858(7) 0.1162(3) 0.1667(5) 0.0506(13) Uani 1 1 d .
C13 C -1.0771(7) 0.1436(3) 0.0750(5) 0.0548(14) Uani 1 1 d .
H13 H -1.1785 0.1288 0.0461 0.080 Uiso 1 1 calc .
C14 C -1.0250(7) 0.1921(3) 0.0240(5) 0.0619(16) Uani 1 1 d .
H14 H -1.0888 0.2093 -0.0403 0.080 Uiso 1 1 calc .
C15 C -0.8746(7) 0.2160(3) 0.0690(5) 0.0559(14) Uani 1 1 d .
H15 H -0.8397 0.2502 0.0368 0.080 Uiso 1 1 calc .
C16 C -1.0458(7) 0.0630(3) 0.2226(5) 0.0526(13) Uani 1 1 d .
H6B H 0.470(3) 0.0748(19) 0.803(4) 0.080 Uiso 1 1 d D
H6A H 0.505(3) 0.036(3) 0.716(3) 0.080 Uiso 1 1 d D
H7B H 0.297(7) -0.0069(14) 0.519(3) 0.080 Uiso 1 1 d D
H3B H 0.390(4) 0.122(3) 0.510(5) 0.080 Uiso 1 1 d D
H3A H 0.552(5) 0.119(3) 0.547(4) 0.080 Uiso 1 1 d D
H1B H 0.401(9) 0.050(2) 0.428(4) 0.080 Uiso 1 1 d D
H7A H 0.176(4) -0.046(2) 0.530(4) 0.080 Uiso 1 1 d D
H5B H 0.132(8) 0.1303(8) 0.825(3) 0.080 Uiso 1 1 d D
H5A H 0.187(7) 0.084(2) 0.9020(15) 0.080 Uiso 1 1 d D
H1A H 0.351(9) 0.030(3) 0.316(2) 0.080 Uiso 1 1 d D
H2B H -0.760(8) 0.3474(16) 0.178(5) 0.080 Uiso 1 1 d D
H2A H -0.755(8) 0.398(3) 0.250(3) 0.080 Uiso 1 1 d D

loop_
_atom_site_aniso_label
_atom_site_aniso_U_11
_atom_site_aniso_U_22
_atom_site_aniso_U_33
_atom_site_aniso_U_23
_atom_site_aniso_U_13
_atom_site_aniso_U_12
Cd1 0.0495(3) 0.0394(3) 0.0524(3) 0.00244(16) 0.00305(19) 0.00321(16)
O1 0.058(2) 0.043(2) 0.053(2) 0.0086(17) -0.0009(18) -0.0023(18)
O2 0.054(2) 0.053(2) 0.061(3) 0.0085(19) 0.0030(19) 0.0076(19)
O3 0.055(3) 0.052(2) 0.092(4) 0.005(2) 0.006(2) -0.011(2)
O4 0.059(3) 0.063(3) 0.079(3) 0.024(2) -0.005(2) -0.009(2)
O5 0.117(4) 0.049(3) 0.062(3) -0.004(2) 0.013(3) 0.015(3)
O6 0.094(2) 0.095(2) 0.095(2) 0.0016(10) 0.0186(10) -0.0014(10)
O7 0.061(3) 0.069(3) 0.075(3) -0.020(2) 0.013(2) -0.004(2)
O1W 0.0929(19) 0.0922(19) 0.0939(19) 0.0010(10) 0.0192(10) 0.0000(10)
O2W 0.100(2) 0.098(2) 0.100(2) 0.0011(10) 0.0206(11) 0.0021(10)
O3W 0.0881(18) 0.0901(18) 0.0887(18) 0.0000(10) 0.0198(10) 0.0004(10)
O4W 0.077(5) 0.077(5) 0.077(5) -0.0003(10) 0.0155(15) 0.0002(10)
N1 0.050(2) 0.034(2) 0.056(3) 0.0075(19) 0.001(2) 0.0000(19)
N2 0.054(3) 0.040(2) 0.056(3) 0.010(2) 0.006(2) 0.004(2)
N3 0.046(2) 0.035(2) 0.046(2) 0.0057(18) 0.0045(19) 0.0010(19)
N4 0.049(3) 0.039(2) 0.079(4) -0.003(2) 0.000(2) 0.002(2)
C1 0.051(3) 0.037(3) 0.040(3) 0.002(2) 0.005(2) -0.002(2)
C2 0.046(3) 0.046(3) 0.044(3) 0.011(2) 0.006(2) 0.004(2)
C3 0.047(3) 0.041(3) 0.041(3) 0.004(2) 0.005(2) -0.002(2)
C4 0.051(3) 0.035(2) 0.043(3) 0.002(2) 0.008(2) 0.004(2)
C5 0.044(3) 0.041(3) 0.044(3) 0.000(2) 0.006(2) 0.004(2)
C6 0.054(3) 0.052(3) 0.075(4) 0.009(3) 0.003(3) -0.003(3)
C7 0.053(3) 0.056(4) 0.091(5) 0.024(3) 0.007(3) -0.010(3)
C8 0.062(4) 0.045(3) 0.060(4) 0.017(3) 0.012(3) -0.003(3)
C9 0.053(3) 0.043(3) 0.042(3) -0.002(2) 0.005(2) 0.006(2)
C10 0.044(3) 0.043(3) 0.046(3) 0.006(2) 0.008(2) 0.006(2)
C11 0.050(3) 0.045(3) 0.048(3) 0.010(2) 0.004(2) 0.002(2)
C12 0.054(3) 0.047(3) 0.049(3) -0.002(2) 0.007(2) 0.007(3)
C13 0.041(3) 0.066(4) 0.055(3) 0.003(3) 0.007(2) -0.002(3)
C14 0.050(3) 0.078(4) 0.054(4) 0.019(3) 0.003(3) 0.010(3)
C15 0.049(3) 0.068(4) 0.049(3) 0.017(3) 0.007(2) 0.008(3)
C16 0.056(3) 0.040(3) 0.062(4) 0.001(3) 0.012(3) -0.002(3)

loop_
_atom_type_symbol
_atom_type_description
_atom_type_scat_dispersion_real
_atom_type_scat_dispersion_imag
_atom_type_scat_source
C C 0.0033 0.0016 'International Tables Vol C Tables 4.2.6.8 and 6.1.1.4'
H H 0.0000 0.0000 'International Tables Vol C Tables 4.2.6.8 and 6.1.1.4'
N N 0.0061 0.0033 'International Tables Vol C Tables 4.2.6.8 and 6.1.1.4'
O O 0.0106 0.0060 'International Tables Vol C Tables 4.2.6.8 and 6.1.1.4'
Cd Cd -0.8075 1.2024 'International Tables Vol C Tables 4.2.6.8 and 6.1.1.4'

loop_
_geom_angle_atom_site_label_1
_geom_angle_atom_site_label_2
_geom_angle_atom_site_label_3
_geom_angle
_geom_angle_site_symmetry_1
_geom_angle_site_symmetry_3
O5 Cd1 O7 173.63(19) . .
O5 Cd1 O3 89.53(18) . 3_456
O7 Cd1 O3 86.39(19) . 3_456
O5 Cd1 O6 92.1(2) . .
O7 Cd1 O6 82.9(2) . .
O3 Cd1 O6 87.6(2) 3_456 .
O5 Cd1 O1 88.03(17) . .
O7 Cd1 O1 98.32(17) . .
O3 Cd1 O1 134.35(15) 3_456 .
O6 Cd1 O1 138.03(19) . .
O5 Cd1 O2 89.76(16) . .
O7 Cd1 O2 93.53(17) . .
O3 Cd1 O2 171.21(15) 3_456 .
O6 Cd1 O2 83.67(19) . .
O1 Cd1 O2 54.36(14) . .
O5 Cd1 O4 93.1(2) . 3_456
O7 Cd1 O4 88.36(19) . 3_456
O3 Cd1 O4 53.50(15) 3_456 3_456
O6 Cd1 O4 140.66(19) . 3_456
O1 Cd1 O4 81.14(14) . 3_456
O2 Cd1 O4 135.28(15) . 3_456
O5 Cd1 C9 88.71(17) . .
O7 Cd1 C9 96.72(18) . .
O3 Cd1 C9 161.25(17) 3_456 .
O6 Cd1 C9 111.1(2) . .
O1 Cd1 C9 26.92(15) . .
O2 Cd1 C9 27.44(15) . .
O4 Cd1 C9 107.97(16) 3_456 .
C9 O1 Cd1 93.9(3) . .
C9 O2 Cd1 90.7(3) . .
C16 O3 Cd1 95.7(4) . 3_456
C16 O4 Cd1 88.0(4) . 3_456
Cd1 O5 H5B 113(2) . .
Cd1 O5 H5A 112(2) . .
H5B O5 H5A 116(3) . .
Cd1 O6 H6B 104.7(19) . .
Cd1 O6 H6A 111(2) . .
H6B O6 H6A 124(4) . .
Cd1 O7 H7B 108.9(19) . .
Cd1 O7 H7A 108.1(19) . .
H7B O7 H7A 107(3) . .
H1B O1W H1A 106(3) . .
H2B O2W H2A 117(4) . .
H3B O3W H3A 104(3) . .
C1 N1 N2 108.4(4) . .
C2 N2 N1 107.5(4) . .
C2 N3 C1 106.0(4) . .
C2 N3 N4 124.4(5) . .
C1 N3 N4 129.5(4) . .
N3 N4 H4C 120.0 . .
N3 N4 H4D 120.0 . .
H4C N4 H4D 120.0 . .
N1 C1 N3 108.7(5) . .
N1 C1 C3 123.6(5) . .
N3 C1 C3 127.6(5) . .
N2 C2 N3 109.4(5) . .
N2 C2 C10 123.5(5) . .
N3 C2 C10 127.2(5) . .
C4 C3 C8 119.0(5) . .
C4 C3 C1 122.6(5) . .
C8 C3 C1 118.2(5) . .
C5 C4 C3 120.3(5) . .
C5 C4 H4E 119.9 . .
C3 C4 H4E 119.9 . .
C6 C5 C4 119.9(5) . .
C6 C5 C9 119.7(5) . .
C4 C5 C9 120.4(5) . .
C5 C6 C7 120.2(6) . .
C5 C6 H6 119.9 . .
C7 C6 H6 119.9 . .
C8 C7 C6 120.6(5) . .
C8 C7 H7 119.7 . .
C6 C7 H7 119.7 . .
C7 C8 C3 120.0(5) . .
C7 C8 H8 120.0 . .
C3 C8 H8 120.0 . .
O1 C9 O2 120.9(5) . .
O1 C9 C5 120.3(5) . .
O2 C9 C5 118.7(5) . .
O1 C9 Cd1 59.1(3) . .
O2 C9 Cd1 61.8(3) . .
C5 C9 Cd1 178.4(4) . .
C11 C10 C15 119.3(5) . .
C11 C10 C2 122.8(5) . .
C15 C10 C2 117.8(5) . .
C10 C11 C12 120.5(5) . .
C10 C11 H11 119.8 . .
C12 C11 H11 119.8 . .
C13 C12 C11 119.1(6) . .
C13 C12 C16 121.3(5) . .
C11 C12 C16 119.6(5) . .
C12 C13 C14 122.0(5) . .
C12 C13 H13 119.0 . .
C14 C13 H13 119.0 . .
C13 C14 C15 119.5(5) . .
C13 C14 H14 120.3 . .
C15 C14 H14 120.3 . .
C10 C15 C14 119.7(6) . .
C10 C15 H15 120.2 . .
C14 C15 H15 120.2 . .
O4 C16 O3 122.7(6) . .
O4 C16 C12 120.5(5) . .
O3 C16 C12 116.7(5) . .

loop_
_geom_bond_atom_site_label_1
_geom_bond_atom_site_label_2
_geom_bond_distance
_geom_bond_site_symmetry_2
Cd1 O5 2.279(5) .
Cd1 O7 2.284(5) .
Cd1 O3 2.331(5) 3_456
Cd1 O6 2.340(7) .
Cd1 O1 2.369(4) .
Cd1 O2 2.427(4) .
Cd1 O4 2.520(5) 3_456
Cd1 C9 2.753(6) .
O1 C9 1.250(7) .
O2 C9 1.269(7) .
O3 C16 1.270(7) .
O3 Cd1 2.331(5) 3_456
O4 C16 1.225(7) .
O4 Cd1 2.520(5) 3_456
O5 H5B 0.817(19) .
O5 H5A 0.829(18) .
O6 H6B 0.830(18) .
O6 H6A 0.790(18) .
O7 H7B 0.867(19) .
O7 H7A 0.860(19) .
O1W H1B 0.88(2) .
O1W H1A 0.88(2) .
O2W H2B 0.839(19) .
O2W H2A 0.82(2) .
O3W H3B 0.87(2) .
O3W H3A 0.87(2) .
N1 C1 1.304(7) .
N1 N2 1.380(6) .
N2 C2 1.316(7) .
N3 C2 1.358(7) .
N3 C1 1.379(7) .
N3 N4 1.413(6) .
N4 H4C 0.8600 .
N4 H4D 0.8600 .
C1 C3 1.465(7) .
C2 C10 1.467(8) .
C3 C4 1.394(7) .
C3 C8 1.397(8) .
C4 C5 1.387(7) .
C4 H4E 0.9300 .
C5 C6 1.373(8) .
C5 C9 1.506(7) .
C6 C7 1.385(9) .
C6 H6 0.9300 .
C7 C8 1.370(9) .
C7 H7 0.9300 .
C8 H8 0.9300 .
C10 C11 1.384(8) .
C10 C15 1.385(7) .
C11 C12 1.395(8) .
C11 H11 0.9300 .
C12 C13 1.355(8) .
C12 C16 1.502(8) .
C13 C14 1.360(9) .
C13 H13 0.9300 .
C14 C15 1.400(9) .
C14 H14 0.9300 .
C15 H15 0.9300 .

loop_
_geom_hbond_atom_site_label_D
_geom_hbond_atom_site_label_H
_geom_hbond_atom_site_label_A
_geom_hbond_distance_DH
_geom_hbond_distance_HA
_geom_hbond_distance_DA
_geom_hbond_angle_DHA
_geom_hbond_site_symmetry_A
N4 H4C O4W 0.86 2.34 3.02(2) 135.3 1_454
N4 H4D O3 0.86 2.39 3.050(7) 134.5 1_655
O6 H6A O1W 0.790(18) 2.23(3) 2.973(10) 157(6) 3_656
O7 H7B O1W 0.867(19) 1.86(2) 2.705(9) 163(3) .
O3W H3B O2 0.87(2) 1.91(3) 2.762(7) 164(7) .
O3W H3A O2W 0.87(2) 1.93(3) 2.785(9) 165(7) 4_766
O1W H1B O3W 0.88(2) 1.94(3) 2.806(9) 168(6) .
O7 H7A O1 0.860(19) 1.86(2) 2.708(6) 169(3) 3_556
O5 H5B N1 0.817(19) 2.06(3) 2.843(6) 161(7) 4_666
O5 H5A O4W 0.829(18) 2.05(3) 2.85(2) 164(6) .
O2W H2B N2 0.839(19) 2.08(4) 2.851(9) 152(6) .
